data_4020304
loop_
_publ_author_name
'Johannes Sch\"utz'
'Petra Windisch'
'Elka Kristeva'
'Klaus Wurst'
'Karl-Hans Ongania'
'Ulrike E. I. Horvath'
'Herwig Schottenberger'
'Gerhard Laus'
'Helmut Schmidhammer'

_journal_name_full 'Journal of Organic Chemistry'
_journal_page_first 5323
_journal_page_last 5326
_journal_paper_doi 10.1021/jo050362v
_journal_volume 70
_journal_year 2005
_chemical_formula_sum 'C19 H22 N2 O5'
_chemical_formula_weight 358.39
_space_group_IT_number 19
_symmetry_cell_setting orthorhombic
_symmetry_space_group_name_Hall 'P 2ac 2ab'
_symmetry_space_group_name_H-M 'P 21 21 21'
_cell_angle_alpha 90.00
_cell_angle_beta 90.00
_cell_angle_gamma 90.00
_cell_formula_units_Z 4
_cell_length_a 8.4712(4)
_cell_length_b 9.1064(4)
_cell_length_c 21.7919(7)
_cell_measurement_temperature 293(2)
_cell_volume 1681.07(12)
_diffrn_ambient_temperature 293(2)
_exptl_crystal_density_diffrn 1.416
_cod_database_code 4020304

loop_
_symmetry_equiv_pos_as_xyz
'x, y, z'
'-x+1/2, -y, z+1/2'
'-x, y+1/2, -z+1/2'
'x+1/2, -y+1/2, -z'

loop_
_atom_site_label
_atom_site_type_symbol
_atom_site_fract_x
_atom_site_fract_y
_atom_site_fract_z
_atom_site_U_iso_or_equiv
_atom_site_adp_type
_atom_site_occupancy
_atom_site_symmetry_multiplicity
_atom_site_calc_flag
_atom_site_refinement_flags
_atom_site_disorder_assembly
_atom_site_disorder_group
O1 O -0.2969(3) 0.75430(17) 0.40091(9) 0.0719(5) Uani 1 1 d . . .
O2 O -0.37116(16) 0.43345(14) 0.36617(6) 0.0405(4) Uani 1 1 d . . .
O4 O -0.30423(16) 0.18944(14) 0.23167(6) 0.0383(3) Uani 1 1 d . . .
O3 O -0.10903(17) 0.01494(14) 0.31358(7) 0.0371(4) Uani 1 1 d . . .
H4O H -0.091(3) -0.029(3) 0.3488(13) 0.069(8) Uiso 1 1 d . . .
O5 O -0.39046(19) 0.55836(16) 0.23014(9) 0.0591(5) Uani 1 1 d . . .
N1 N 0.0594(2) 0.05367(19) 0.41758(8) 0.0411(4) Uani 1 1 d . . .
N2 N -0.5813(2) 0.3853(2) 0.23814(9) 0.0462(5) Uani 1 1 d . . .
H2NA H -0.600(3) 0.290(3) 0.2464(10) 0.054(7) Uiso 1 1 d . . .
H2NB H -0.660(3) 0.451(3) 0.2240(11) 0.061(7) Uiso 1 1 d . . .
C1 C 0.0817(3) 0.5677(2) 0.40856(11) 0.0482(6) Uani 1 1 d . . .
H1 H 0.1853 0.5956 0.4165 0.058 Uiso 1 1 calc . . .
C2 C -0.0373(3) 0.6701(2) 0.41197(10) 0.0509(6) Uani 1 1 d . . .
H2 H -0.0117 0.7654 0.4236 0.061 Uiso 1 1 calc . . .
C3 C -0.1933(3) 0.6379(2) 0.39884(10) 0.0436(6) Uani 1 1 d . . .
C4 C -0.2272(2) 0.4942(2) 0.38346(8) 0.0365(5) Uani 1 1 d . . .
C5 C -0.3317(2) 0.29265(19) 0.33638(9) 0.0331(5) Uani 1 1 d . . .
H5 H -0.4150 0.2204 0.3443 0.040 Uiso 1 1 calc . . .
C6 C -0.3185(2) 0.32177(19) 0.26788(9) 0.0324(4) Uani 1 1 d . . .
C7 C -0.1721(2) 0.2905(2) 0.23458(9) 0.0343(5) Uani 1 1 d . . .
H7 H -0.159(2) 0.337(2) 0.1982(10) 0.047(6) Uiso 1 1 d . . .
C8 C -0.0266(2) 0.2369(2) 0.26564(9) 0.0368(5) Uani 1 1 d . . .
H8A H 0.0436 0.3195 0.2722 0.044 Uiso 1 1 calc . . .
H8B H 0.0268 0.1684 0.2386 0.044 Uiso 1 1 calc . . .
C9 C 0.0971(2) 0.1515(2) 0.36543(9) 0.0366(5) Uani 1 1 d . . .
H9 H 0.1758 0.1008 0.3402 0.044 Uiso 1 1 calc . . .
C10 C 0.1679(2) 0.3024(2) 0.38302(10) 0.0428(5) Uani 1 1 d . . .
H10A H 0.2296 0.2907 0.4202 0.051 Uiso 1 1 calc . . .
H10B H 0.2394 0.3331 0.3507 0.051 Uiso 1 1 calc . . .
C11 C 0.0479(2) 0.4226(2) 0.39327(9) 0.0387(5) Uani 1 1 d . . .
C12 C -0.1087(2) 0.3907(2) 0.38310(8) 0.0334(5) Uani 1 1 d . . .
C13 C -0.1764(2) 0.2432(2) 0.36667(8) 0.0312(5) Uani 1 1 d . . .
C14 C -0.0561(2) 0.1615(2) 0.32686(8) 0.0319(5) Uani 1 1 d . . .
C15 C -0.2086(3) 0.1521(2) 0.42543(9) 0.0376(5) Uani 1 1 d . . .
H15A H -0.2788 0.2067 0.4522 0.045 Uiso 1 1 calc . . .
H15B H -0.2608 0.0611 0.4143 0.045 Uiso 1 1 calc . . .
C16 C -0.0566(3) 0.1178(2) 0.45936(9) 0.0452(6) Uani 1 1 d . . .
H16A H -0.0143 0.2072 0.4771 0.054 Uiso 1 1 calc . . .
H16B H -0.0782 0.0496 0.4925 0.054 Uiso 1 1 calc . . .
C17 C 0.2007(3) 0.0031(3) 0.44930(10) 0.0565(7) Uani 1 1 d . . .
H17A H 0.2723 -0.0395 0.4202 0.085 Uiso 1 1 calc R . .
H17B H 0.1721 -0.0692 0.4794 0.085 Uiso 1 1 calc R . .
H17C H 0.2508 0.0847 0.4693 0.085 Uiso 1 1 calc R . .
C18 C -0.4606(4) 0.7272(3) 0.40326(14) 0.0725(8) Uani 1 1 d . . .
H18A H -0.4937 0.6814 0.3657 0.109 Uiso 1 1 calc R . .
H18B H -0.5159 0.8184 0.4084 0.109 Uiso 1 1 calc R . .
H18C H -0.4836 0.6635 0.4372 0.109 Uiso 1 1 calc R . .
C19 C -0.4338(2) 0.4328(2) 0.24316(9) 0.0376(5) Uani 1 1 d . . .

loop_
_atom_site_aniso_label
_atom_site_aniso_U_11
_atom_site_aniso_U_22
_atom_site_aniso_U_33
_atom_site_aniso_U_23
_atom_site_aniso_U_13
_atom_site_aniso_U_12
O1 0.0729(14) 0.0338(9) 0.1090(14) -0.0170(9) -0.0104(11) 0.0165(9)
O2 0.0359(8) 0.0361(8) 0.0496(8) -0.0101(7) 0.0021(6) 0.0062(7)
O4 0.0382(8) 0.0315(7) 0.0452(7) -0.0056(7) -0.0019(6) 0.0004(7)
O3 0.0435(9) 0.0255(7) 0.0425(9) -0.0048(6) -0.0034(6) 0.0016(7)
O5 0.0471(9) 0.0376(9) 0.0926(12) 0.0211(8) 0.0142(9) 0.0062(8)
N1 0.0448(11) 0.0342(10) 0.0442(9) 0.0013(8) -0.0066(8) 0.0093(9)
N2 0.0386(13) 0.0352(11) 0.0648(12) 0.0042(10) -0.0089(9) 0.0026(10)
C1 0.0474(15) 0.0359(13) 0.0613(14) -0.0054(10) -0.0081(11) -0.0119(12)
C2 0.0653(18) 0.0268(12) 0.0605(14) -0.0058(10) -0.0076(12) -0.0057(12)
C3 0.0580(16) 0.0256(12) 0.0474(12) -0.0030(9) 0.0004(11) 0.0066(11)
C4 0.0407(14) 0.0329(11) 0.0359(10) -0.0055(8) 0.0019(9) 0.0019(10)
C5 0.0332(11) 0.0239(10) 0.0423(11) -0.0037(8) 0.0052(9) 0.0007(9)
C6 0.0342(11) 0.0230(10) 0.0399(10) 0.0007(9) -0.0005(9) -0.0006(9)
C7 0.0357(12) 0.0309(11) 0.0364(11) 0.0030(9) 0.0019(9) 0.0010(9)
C8 0.0348(12) 0.0350(12) 0.0405(11) -0.0017(9) 0.0050(10) 0.0019(9)
C9 0.0325(11) 0.0354(11) 0.0418(11) -0.0026(9) 0.0005(9) 0.0039(9)
C10 0.0338(12) 0.0426(12) 0.0522(13) -0.0024(10) -0.0059(10) -0.0015(11)
C11 0.0389(13) 0.0337(12) 0.0436(11) -0.0029(9) -0.0022(9) 0.0016(11)
C12 0.0376(12) 0.0283(10) 0.0342(11) -0.0027(8) 0.0021(8) 0.0013(10)
C13 0.0325(11) 0.0269(10) 0.0343(10) -0.0012(8) -0.0003(9) -0.0019(9)
C14 0.0349(12) 0.0259(11) 0.0349(10) -0.0033(8) 0.0008(9) 0.0000(9)
C15 0.0425(13) 0.0318(11) 0.0385(11) -0.0006(8) 0.0063(9) 0.0000(10)
C16 0.0542(15) 0.0430(13) 0.0384(11) 0.0029(9) 0.0003(10) 0.0048(11)
C17 0.0615(18) 0.0520(14) 0.0561(13) -0.0012(11) -0.0179(12) 0.0141(14)
C18 0.072(2) 0.0633(19) 0.0822(19) 0.0003(14) 0.0052(15) 0.0295(16)
C19 0.0378(13) 0.0342(12) 0.0408(11) 0.0039(9) 0.0041(9) 0.0038(11)

loop_
_geom_bond_atom_site_label_1
_geom_bond_atom_site_label_2
_geom_bond_distance
_geom_bond_site_symmetry_2
_geom_bond_publ_flag
O1 C3 1.377(3) . ?
O1 C18 1.409(4) . ?
O2 C4 1.391(2) . ?
O2 C5 1.475(2) . ?
O4 C6 1.445(2) . ?
O4 C7 1.450(2) . ?
O3 H4O 0.88(3) . ?
O3 C14 1.438(2) . ?
O5 C19 1.234(2) . ?
N1 C17 1.457(3) . ?
N1 C16 1.462(3) . ?
N1 C9 1.479(3) . ?
N2 H2NA 0.90(3) . ?
N2 H2NB 0.94(3) . ?
N2 C19 1.327(3) . ?
C1 C2 1.375(3) . ?
C1 C11 1.392(3) . ?
C2 C3 1.384(3) . ?
C3 C4 1.381(3) . ?
C4 C12 1.377(3) . ?
C5 C6 1.520(3) . ?
C5 C13 1.539(3) . ?
C6 C7 1.465(3) . ?
C6 C19 1.505(3) . ?
C7 H7 0.91(2) . ?
C7 C8 1.489(3) . ?
C8 C14 1.521(3) . ?
C9 C10 1.547(3) . ?
C9 C14 1.549(3) . ?
C10 C11 1.511(3) . ?
C11 C12 1.376(3) . ?
C12 C13 1.505(3) . ?
C13 C14 1.531(3) . ?
C13 C15 1.550(3) . ?
C15 C16 1.517(3) . ?

loop_
_cod_related_entry_id
_cod_related_entry_database
_cod_related_entry_code
1 ChemSpider 30658447
